data_1510580
loop_
_publ_author_name
'Klepp, K.O.'
'Bronger, W.'

_publ_section_title
;
 Darstellung und Kristallstruktur von K4 Au6 S5 - ein Thioaurat mit
 anionischen (Au6 S5)-Baugruppen
;
_journal_name_full 'Journal of the Less-Common Metals'
_journal_page_first 13
_journal_page_last 20
_journal_paper_doi 10.1016/0022-5088(88)90071-9
_journal_volume 137
_journal_year 1988
_chemical_formula_sum 'Au6 K4 S5'
_chemical_name_systematic 'K4 Au6 S5'
_space_group_IT_number 190
_symmetry_space_group_name_Hall 'P -6c -2c'
_symmetry_space_group_name_H-M 'P -6 2 c'
_cell_angle_alpha 90
_cell_angle_beta 90
_cell_angle_gamma 120
_cell_formula_units_Z 2
_cell_length_a 9.631
_cell_length_b 9.631
_cell_length_c 9.856
_cell_volume 791.725
_citation_journal_id_ASTM JCOMAH
_cod_data_source_file gold_683.cif
_cod_data_source_block Au6K4S5
_cod_original_cell_volume 791.7244
_cod_database_code 1510580

loop_
_symmetry_equiv_pos_as_xyz
x,y,z
-x+y,-x,-z+1/2
-y,x-y,z
x,y,-z+1/2
-x+y,-x,z
-y,x-y,-z+1/2
y,x,z+1/2
x-y,-y,-z
-x,-x+y,z+1/2
y,x,-z
x-y,-y,z+1/2
-x,-x+y,-z

loop_
_atom_site_label
_atom_site_type_symbol
_atom_site_fract_x
_atom_site_fract_y
_atom_site_fract_z
_atom_site_occupancy
_atom_site_U_iso_or_equiv
Au1 Au+1 0.716 0.5487 0.912 1 0.0
K1 K+1 0 0 0 1 0.0
S2 S-2 0.033 0.258 0.25 1 0.0
K2 K+1 0.931 0.584 0.25 1 0.0
S1 S-2 0.3333 0.6667 0.949 1 0.0
